data_7700330
loop_
_publ_author_name
'Pap, Levente G.'
'Couldridge, Adam'
'Arulsamy, Navamoney'
'Hulley, Elliott'

_publ_section_title
;
 Electrostatic polarization of nonpolar substrates: a study of
 interactions between simple cations and Mo-bound N<sub>2</sub>.
;
_journal_issue 29
_journal_name_full 'Dalton transactions (Cambridge, England : 2003)'
_journal_page_first 11004
_journal_page_last 11017
_journal_paper_doi 10.1039/c9dt01606f
_journal_volume 48
_journal_year 2019
_chemical_formula_moiety 'C57 H69 Ca Cl2 F6 Mo N O11 P4 S2, C7 H7, 0.5(C7 H8)'
_chemical_formula_sum 'C67.5 H80.5 Ca Cl2 F6 Mo N O11 P4 S2'
_chemical_formula_weight 1590.74
_space_group_crystal_system monoclinic
_space_group_IT_number 15
_space_group_name_Hall '-C 2yc'
_space_group_name_H-M_alt 'C 1 2/c 1'
_symmetry_space_group_name_Hall '-C 2yc'
_symmetry_space_group_name_H-M 'C 1 2/c 1'
_atom_sites_solution_hydrogens geom
_audit_creation_method SHELXL-2014/7
_audit_update_record
;
2019-05-23 deposited with the CCDC.    2019-05-29 downloaded from the CCDC.
;
_cell_angle_alpha 90
_cell_angle_beta 110.1650(10)
_cell_angle_gamma 90
_cell_formula_units_Z 8
_cell_length_a 34.2085(8)
_cell_length_b 9.9862(2)
_cell_length_c 44.8955(10)
_cell_measurement_reflns_used 9686
_cell_measurement_temperature 293(2)
_cell_measurement_theta_max 31.88
_cell_measurement_theta_min 2.73
_cell_volume 14396.8(6)
_computing_cell_refinement 'Bruker SAINT'
_computing_data_collection 'Bruker APEX2'
_computing_data_reduction 'Bruker SAINT'
_computing_molecular_graphics 'Bruker SHELXTL'
_computing_publication_material 'Bruker SHELXTL'
_computing_structure_refinement 'SHELXL-2014/7 (Sheldrick, 2014)'
_computing_structure_solution 'SHELXS-97 (Sheldrick 2008)'
_diffrn_ambient_temperature 293(2)
_diffrn_measured_fraction_theta_full 0.999
_diffrn_measured_fraction_theta_max 0.999
_diffrn_measurement_device_type 'Bruker APEX-II CCD'
_diffrn_measurement_method '\f and \w scans'
_diffrn_radiation_type MoK\a
_diffrn_radiation_wavelength 0.71073
_diffrn_reflns_av_R_equivalents 0.0462
_diffrn_reflns_av_unetI/netI 0.0266
_diffrn_reflns_Laue_measured_fraction_full 0.999
_diffrn_reflns_Laue_measured_fraction_max 0.999
_diffrn_reflns_limit_h_max 46
_diffrn_reflns_limit_h_min -46
_diffrn_reflns_limit_k_max 13
_diffrn_reflns_limit_k_min -13
_diffrn_reflns_limit_l_max 60
_diffrn_reflns_limit_l_min -60
_diffrn_reflns_number 158953
_diffrn_reflns_point_group_measured_fraction_full 0.999
_diffrn_reflns_point_group_measured_fraction_max 0.999
_diffrn_reflns_theta_full 25.242
_diffrn_reflns_theta_max 28.699
_diffrn_reflns_theta_min 1.841
_exptl_absorpt_coefficient_mu 0.548
_exptl_absorpt_correction_T_max 0.7469
_exptl_absorpt_correction_T_min 0.6689
_exptl_absorpt_correction_type multi-scan
_exptl_crystal_colour orange
_exptl_crystal_density_diffrn 1.468
_exptl_crystal_description rectangular
_exptl_crystal_F_000 6580
_exptl_crystal_size_max 0.627
_exptl_crystal_size_mid 0.366
_exptl_crystal_size_min 0.280
_refine_diff_density_max 1.599
_refine_diff_density_min -1.529
_refine_diff_density_rms 0.121
_refine_ls_extinction_method none
_refine_ls_goodness_of_fit_ref 1.311
_refine_ls_hydrogen_treatment constr
_refine_ls_matrix_type full
_refine_ls_number_parameters 902
_refine_ls_number_reflns 18605
_refine_ls_number_restraints 0
_refine_ls_restrained_S_all 1.311
_refine_ls_R_factor_all 0.0845
_refine_ls_R_factor_gt 0.0760
_refine_ls_shift/su_max 0.001
_refine_ls_shift/su_mean 0.000
_refine_ls_structure_factor_coef Fsqd
_refine_ls_weighting_details 'w=1/[\s^2^(Fo^2^)+(0.0223P)^2^+157.7496P] where P=(Fo^2^+2Fc^2^)/3'
_refine_ls_weighting_scheme calc
_refine_ls_wR_factor_gt 0.1658
_refine_ls_wR_factor_ref 0.1701
_reflns_Friedel_coverage 0.000
_reflns_number_gt 16589
_reflns_number_total 18605
_reflns_threshold_expression 'I > 2\s(I)'
_cod_data_source_file c9dt01606f2.cif
_cod_data_source_block lp11a
_cod_depositor_comments 'Adding full bibliography for 7700330--7700331.cif.'
_cod_original_formula_sum 'C67.50 H80.50 Ca Cl2 F6 Mo N O11 P4 S2'
_cod_database_code 7700330
_shelx_shelxl_version_number 2014/7
_shelx_space_group_comment
; 
The symmetry employed for this shelxl refinement is uniquely defined 
by the following loop, which should always be used as a source of 
symmetry information in preference to the above space-group names. 
They are only intended as comments. 
;
_shelx_estimated_absorpt_t_min 0.725
_shelx_estimated_absorpt_t_max 0.862

loop_
_space_group_symop_operation_xyz
'x, y, z'
'-x, y, -z+1/2'
'x+1/2, y+1/2, z'
'-x+1/2, y+1/2, -z+1/2'
'-x, -y, -z'
'x, -y, z-1/2'
'-x+1/2, -y+1/2, -z'
'x+1/2, -y+1/2, z-1/2'

loop_
_atom_site_label
_atom_site_type_symbol
_atom_site_fract_x
_atom_site_fract_y
_atom_site_fract_z
_atom_site_U_iso_or_equiv
_atom_site_adp_type
_atom_site_occupancy
_atom_site_site_symmetry_order
_atom_site_calc_flag
_atom_site_refinement_flags_posn
_atom_site_refinement_flags_adp
_atom_site_refinement_flags_occupancy
_atom_site_disorder_assembly
_atom_site_disorder_group
Mo1 Mo 0.15463(2) 0.88950(4) 0.38577(2) 0.01762(8) Uani 1 1 d . . . . .
Cl1 Cl 0.19288(3) 1.09816(11) 0.40522(3) 0.0236(2) Uani 1 1 d . . . . .
Cl2 Cl 0.12014(3) 0.67831(10) 0.36796(2) 0.0216(2) Uani 1 1 d . . . . .
P1 P 0.22065(3) 0.80037(11) 0.38620(3) 0.0189(2) Uani 1 1 d . . . . .
P2 P 0.18642(4) 0.82334(12) 0.44302(3) 0.0227(2) Uani 1 1 d . . . . .
P3 P 0.15517(3) 0.96106(11) 0.33316(3) 0.0195(2) Uani 1 1 d . . . . .
P4 P 0.08676(3) 0.99590(12) 0.38348(3) 0.0209(2) Uani 1 1 d . . . . .
Ca1 Ca 0.33673(3) 0.36971(9) 0.35750(2) 0.02073(17) Uani 1 1 d . . . . .
N1 N 0.26927(11) 0.4290(4) 0.37335(9) 0.0199(7) Uani 1 1 d . . . . .
O1 O 0.33195(10) 0.2392(3) 0.40544(7) 0.0285(7) Uani 1 1 d . . . . .
O2 O 0.39318(10) 0.1987(4) 0.38253(9) 0.0364(8) Uani 1 1 d . . . . .
O3 O 0.4036(3) 0.4093(9) 0.3464(3) 0.039(2) Uani 0.667(17) 1 d . . P A 1
O4 O 0.3345(3) 0.5600(8) 0.31727(19) 0.0344(17) Uani 0.667(17) 1 d . . P A 1
O3A O 0.4137(6) 0.4104(18) 0.3618(5) 0.033(4) Uani 0.333(17) 1 d . . P A 2
O4A O 0.3480(6) 0.5240(16) 0.3135(4) 0.037(4) Uani 0.333(17) 1 d . . P A 2
O5 O 0.26952(11) 0.4314(4) 0.31247(8) 0.0321(8) Uani 1 1 d . . . . .
O6 O 0.33640(13) 0.2233(4) 0.31016(9) 0.0375(9) Uani 1 1 d . . . . .
O7 O 0.29550(10) 0.1463(3) 0.33971(7) 0.0235(6) Uani 1 1 d . . . . .
O9 O 0.36037(10) 0.5526(4) 0.39052(8) 0.0325(8) Uani 1 1 d . . . . .
C1 C 0.24048(13) 0.8858(5) 0.35772(11) 0.0248(9) Uani 1 1 d . . . . .
H1A H 0.2675 0.9245 0.3691 0.030 Uiso 1 1 calc R U . . .
H1B H 0.2439 0.8208 0.3427 0.030 Uiso 1 1 calc R U . . .
C2 C 0.21050(13) 0.9969(5) 0.33953(11) 0.0242(9) Uani 1 1 d . . . . .
H2A H 0.2137 1.0094 0.3191 0.029 Uiso 1 1 calc R U . . .
H2B H 0.2182 1.0801 0.3512 0.029 Uiso 1 1 calc R U . . .
C3 C 0.13962(14) 0.8375(4) 0.30157(10) 0.0220(8) Uani 1 1 d . . . . .
C4 C 0.16529(15) 0.7959(5) 0.28496(11) 0.0289(10) Uani 1 1 d . . . . .
H4A H 0.1926 0.8265 0.2911 0.035 Uiso 1 1 calc R U . . .
C5 C 0.15047(18) 0.7096(5) 0.25942(12) 0.0344(11) Uani 1 1 d . . . . .
H5A H 0.1681 0.6808 0.2489 0.041 Uiso 1 1 calc R U . . .
C6 C 0.10967(18) 0.6659(5) 0.24950(12) 0.0357(11) Uani 1 1 d . . . . .
H6A H 0.0996 0.6097 0.2320 0.043 Uiso 1 1 calc R U . . .
C7 C 0.08399(16) 0.7059(5) 0.26570(12) 0.0323(10) Uani 1 1 d . . . . .
H7A H 0.0565 0.6764 0.2591 0.039 Uiso 1 1 calc R U . . .
C8 C 0.09888(15) 0.7899(5) 0.29171(11) 0.0264(9) Uani 1 1 d . . . . .
H8A H 0.0815 0.8148 0.3027 0.032 Uiso 1 1 calc R U . . .
C9 C 0.13181(14) 1.1137(5) 0.31163(11) 0.0260(9) Uani 1 1 d . . . . .
C10 C 0.11117(18) 1.1171(6) 0.27886(12) 0.0372(11) Uani 1 1 d . . . . .
H10A H 0.1097 1.0402 0.2668 0.045 Uiso 1 1 calc R U . . .
C11 C 0.0928(2) 1.2353(6) 0.26409(14) 0.0464(15) Uani 1 1 d . . . . .
H11A H 0.0791 1.2370 0.2422 0.056 Uiso 1 1 calc R U . . .
C12 C 0.09488(19) 1.3497(6) 0.28165(15) 0.0451(14) Uani 1 1 d . . . . .
H12A H 0.0823 1.4281 0.2717 0.054 Uiso 1 1 calc R U . . .
C13 C 0.11566(16) 1.3481(5) 0.31409(14) 0.0354(11) Uani 1 1 d . . . . .
H13A H 0.1174 1.4257 0.3259 0.042 Uiso 1 1 calc R U . . .
C14 C 0.13378(14) 1.2315(5) 0.32882(12) 0.0269(9) Uani 1 1 d . . . . .
H14A H 0.1476 1.2312 0.3507 0.032 Uiso 1 1 calc R U . . .
C15 C 0.25924(13) 0.8177(5) 0.42643(10) 0.0249(9) Uani 1 1 d . . . . .
H15A H 0.2848 0.7713 0.4280 0.030 Uiso 1 1 calc R U . . .
H15B H 0.2657 0.9114 0.4315 0.030 Uiso 1 1 calc R U . . .
C16 C 0.23970(14) 0.7560(5) 0.44905(11) 0.0279(10) Uani 1 1 d . . . . .
H16A H 0.2576 0.7734 0.4707 0.033 Uiso 1 1 calc R U . . .
H16B H 0.2380 0.6597 0.4460 0.033 Uiso 1 1 calc R U . . .
C17 C 0.19496(17) 0.9601(5) 0.47144(11) 0.0310(10) Uani 1 1 d . . . . .
C18 C 0.2341(2) 1.0025(5) 0.49090(12) 0.0404(13) Uani 1 1 d . . . . .
H18A H 0.2579 0.9604 0.4900 0.048 Uiso 1 1 calc R U . . .
C19 C 0.2372(3) 1.1085(6) 0.51170(14) 0.060(2) Uani 1 1 d . . . . .
H19A H 0.2633 1.1369 0.5250 0.072 Uiso 1 1 calc R U . . .
C20 C 0.2023(3) 1.1713(6) 0.51278(14) 0.064(2) Uani 1 1 d . . . . .
H20A H 0.2049 1.2429 0.5266 0.077 Uiso 1 1 calc R U . . .
C21 C 0.1628(3) 1.1294(6) 0.49353(15) 0.0525(18) Uani 1 1 d . . . . .
H21A H 0.1391 1.1714 0.4947 0.063 Uiso 1 1 calc R U . . .
C22 C 0.1594(2) 1.0246(5) 0.47278(13) 0.0390(13) Uani 1 1 d . . . . .
H22A H 0.1333 0.9967 0.4596 0.047 Uiso 1 1 calc R U . . .
C23 C 0.16682(15) 0.6902(5) 0.46244(11) 0.0263(9) Uani 1 1 d . . . . .
C24 C 0.15998(15) 0.7088(5) 0.49124(11) 0.0279(10) Uani 1 1 d . . . . .
H24A H 0.1652 0.7917 0.5013 0.034 Uiso 1 1 calc R U . . .
C25 C 0.14539(17) 0.6037(6) 0.50474(12) 0.0358(11) Uani 1 1 d . . . . .
H25A H 0.1411 0.6164 0.5239 0.043 Uiso 1 1 calc R U . . .
C26 C 0.1372(2) 0.4820(6) 0.49018(14) 0.0428(13) Uani 1 1 d . . . . .
H26A H 0.1273 0.4124 0.4994 0.051 Uiso 1 1 calc R U . . .
C27 C 0.1437(2) 0.4615(6) 0.46141(14) 0.0443(14) Uani 1 1 d . . . . .
H27A H 0.1384 0.3782 0.4515 0.053 Uiso 1 1 calc R U . . .
C28 C 0.15814(18) 0.5659(5) 0.44771(12) 0.0338(11) Uani 1 1 d . . . . .
H28A H 0.1620 0.5527 0.4284 0.041 Uiso 1 1 calc R U . . .
C29 C 0.09136(15) 1.1740(5) 0.39323(12) 0.0295(10) Uani 1 1 d . . . . .
H29A H 0.1126 1.1869 0.4136 0.044 Uiso 1 1 calc R U . . .
H29B H 0.0987 1.2221 0.3774 0.044 Uiso 1 1 calc R U . . .
H29C H 0.0652 1.2067 0.3938 0.044 Uiso 1 1 calc R U . . .
C30 C 0.05786(14) 0.9355(5) 0.40846(11) 0.0277(10) Uani 1 1 d . . . . .
C31 C 0.06818(16) 0.8149(6) 0.42409(13) 0.0375(12) Uani 1 1 d . . . . .
H31A H 0.0885 0.7613 0.4207 0.045 Uiso 1 1 calc R U . . .
C32 C 0.04854(17) 0.7723(7) 0.44495(14) 0.0464(15) Uani 1 1 d . . . . .
H32A H 0.0560 0.6911 0.4556 0.056 Uiso 1 1 calc R U . . .
C33 C 0.01849(19) 0.8491(8) 0.44979(14) 0.0535(18) Uani 1 1 d . . . . .
H33A H 0.0060 0.8216 0.4642 0.064 Uiso 1 1 calc R U . . .
C34 C 0.0065(2) 0.9674(8) 0.43355(18) 0.0581(19) Uani 1 1 d . . . . .
H34A H -0.0147 1.0181 0.4365 0.070 Uiso 1 1 calc R U . . .
C35 C 0.02587(17) 1.0113(7) 0.41280(15) 0.0444(14) Uani 1 1 d . . . . .
H35A H 0.0176 1.0912 0.4018 0.053 Uiso 1 1 calc R U . . .
C36 C 0.04556(13) 0.9894(5) 0.34443(11) 0.0259(9) Uani 1 1 d . . . . .
C37 C 0.02611(14) 0.8681(5) 0.33406(11) 0.0282(10) Uani 1 1 d . . . . .
H37A H 0.0331 0.7936 0.3473 0.034 Uiso 1 1 calc R U . . .
C38 C -0.00385(15) 0.8572(6) 0.30394(12) 0.0334(11) Uani 1 1 d . . . . .
H38A H -0.0170 0.7755 0.2973 0.040 Uiso 1 1 calc R U . . .
C39 C -0.01420(17) 0.9651(7) 0.28404(13) 0.0408(13) Uani 1 1 d . . . . .
H39A H -0.0341 0.9567 0.2639 0.049 Uiso 1 1 calc R U . . .
C40 C 0.00504(17) 1.0861(6) 0.29405(13) 0.0419(13) Uani 1 1 d . . . . .
H40A H -0.0018 1.1596 0.2805 0.050 Uiso 1 1 calc R U . . .
C41 C 0.03463(15) 1.0994(6) 0.32431(13) 0.0347(11) Uani 1 1 d . . . . .
H41A H 0.0471 1.1821 0.3311 0.042 Uiso 1 1 calc R U . . .
C42 C 0.22261(13) 0.6231(4) 0.37682(11) 0.0222(8) Uani 1 1 d . . . . .
H42A H 0.2165 0.5706 0.3929 0.027 Uiso 1 1 calc R U . . .
H42B H 0.2009 0.6050 0.3567 0.027 Uiso 1 1 calc R U . . .
C43 C 0.26441(12) 0.5756(4) 0.37484(11) 0.0209(8) Uani 1 1 d . . . . .
H43A H 0.2678 0.6153 0.3562 0.025 Uiso 1 1 calc R U . . .
H43B H 0.2866 0.6094 0.3932 0.025 Uiso 1 1 calc R U . . .
C44 C 0.27274(16) 0.3652(5) 0.40384(11) 0.0273(9) Uani 1 1 d . . . . .
H44A H 0.2453 0.3599 0.4056 0.033 Uiso 1 1 calc R U . . .
H44B H 0.2901 0.4203 0.4211 0.033 Uiso 1 1 calc R U . . .
C45 C 0.29110(17) 0.2269(5) 0.40672(12) 0.0317(10) Uani 1 1 d . . . . .
H45A H 0.2923 0.1864 0.4266 0.038 Uiso 1 1 calc R U . . .
H45B H 0.2741 0.1707 0.3895 0.038 Uiso 1 1 calc R U . . .
C46 C 0.35200(18) 0.1099(6) 0.41030(13) 0.0406(13) Uani 1 1 d . . . . .
H46A H 0.3372 0.0493 0.3933 0.049 Uiso 1 1 calc R U . . .
H46B H 0.3523 0.0716 0.4302 0.049 Uiso 1 1 calc R U . . .
C47 C 0.39540(18) 0.1311(6) 0.41080(14) 0.0460(15) Uani 1 1 d . . . . .
H47A H 0.4110 0.1842 0.4291 0.055 Uiso 1 1 calc R U . . .
H47B H 0.4094 0.0456 0.4120 0.055 Uiso 1 1 calc R U . . .
C48 C 0.43388(17) 0.2181(8) 0.38074(19) 0.059(2) Uani 1 1 d . . . . .
H48A H 0.4470 0.1321 0.3807 0.071 Uiso 1 1 calc R U . . .
H48B H 0.4511 0.2684 0.3990 0.071 Uiso 1 1 calc R U . . .
C49 C 0.4300(2) 0.2909(7) 0.3517(2) 0.066(2) Uani 1 1 d . . . . .
H49A H 0.4187 0.2308 0.3338 0.079 Uiso 1 1 calc R U . A 1
H49B H 0.4575 0.3178 0.3525 0.079 Uiso 1 1 calc R U . A 1
C50 C 0.4034(6) 0.496(2) 0.3212(5) 0.054(6) Uani 0.667(17) 1 d . . P A 1
H50A H 0.3937 0.4476 0.3012 0.065 Uiso 0.667(17) 1 calc R U P A 1
H50B H 0.4312 0.5290 0.3246 0.065 Uiso 0.667(17) 1 calc R U P A 1
C51 C 0.3751(3) 0.6069(9) 0.3206(3) 0.048(3) Uani 0.667(17) 1 d . . P A 1
H51A H 0.3861 0.6577 0.3402 0.057 Uiso 0.667(17) 1 calc R U P A 1
H51B H 0.3734 0.6662 0.3031 0.057 Uiso 0.667(17) 1 calc R U P A 1
C50A C 0.4191(6) 0.526(2) 0.3438(6) 0.047(6) Uani 0.333(17) 1 d . . P A 2
H50C H 0.4470 0.5258 0.3429 0.057 Uiso 0.333(17) 1 calc R U P A 2
H50D H 0.4156 0.6076 0.3544 0.057 Uiso 0.333(17) 1 calc R U P A 2
C51A C 0.3878(12) 0.523(5) 0.3108(11) 0.079(18) Uani 0.333(17) 1 d . . P A 2
H51C H 0.3912 0.6004 0.2989 0.095 Uiso 0.333(17) 1 calc R U P A 2
H51D H 0.3914 0.4427 0.2998 0.095 Uiso 0.333(17) 1 calc R U P A 2
C52 C 0.3110(2) 0.5199(6) 0.28495(13) 0.0508(17) Uani 1 1 d . . . . .
H52A H 0.3200 0.4335 0.2798 0.061 Uiso 1 1 calc R U . A 1
H52B H 0.3129 0.5860 0.2697 0.061 Uiso 1 1 calc R U . A 1
C53 C 0.2688(2) 0.5137(7) 0.28657(14) 0.0532(17) Uani 1 1 d . . . . .
H53A H 0.2595 0.6030 0.2894 0.064 Uiso 1 1 calc R U . . .
H53B H 0.2496 0.4771 0.2670 0.064 Uiso 1 1 calc R U . . .
C54 C 0.22940(16) 0.4264(6) 0.31588(12) 0.0359(12) Uani 1 1 d . . . . .
H54A H 0.2106 0.3715 0.2992 0.043 Uiso 1 1 calc R U . . .
H54B H 0.2178 0.5159 0.3142 0.043 Uiso 1 1 calc R U . . .
C55 C 0.23426(14) 0.3683(5) 0.34764(11) 0.0280(10) Uani 1 1 d . . . . .
H55A H 0.2087 0.3820 0.3520 0.034 Uiso 1 1 calc R U . . .
H55B H 0.2388 0.2725 0.3472 0.034 Uiso 1 1 calc R U . . .
S1 S 0.30369(4) 0.13248(12) 0.31038(3) 0.0267(2) Uani 1 1 d . . . . .
O8 O 0.26855(14) 0.1230(5) 0.28199(9) 0.0529(12) Uani 1 1 d . . . . .
C56 C 0.32695(17) -0.0342(5) 0.31310(13) 0.0335(11) Uani 1 1 d . . . . .
F1 F 0.35971(12) -0.0481(4) 0.33925(9) 0.0532(9) Uani 1 1 d . . . . .
F2 F 0.33974(13) -0.0561(4) 0.28864(9) 0.0524(9) Uani 1 1 d . . . . .
F3 F 0.29999(13) -0.1285(3) 0.31295(10) 0.0556(10) Uani 1 1 d . . . . .
S2 S 0.38111(4) 0.66153(13) 0.41124(3) 0.0306(3) Uani 1 1 d . . . . .
O10 O 0.42015(12) 0.6995(5) 0.40879(10) 0.0489(11) Uani 1 1 d . . . . .
O11 O 0.35398(13) 0.7686(4) 0.41313(11) 0.0480(10) Uani 1 1 d . . . . .
C57 C 0.3947(2) 0.5820(8) 0.44975(14) 0.0505(16) Uani 1 1 d . . . . .
F4 F 0.41769(14) 0.4726(5) 0.45148(11) 0.0766(14) Uani 1 1 d . . . . .
F5 F 0.41652(15) 0.6630(6) 0.47278(10) 0.0891(17) Uani 1 1 d . . . . .
F6 F 0.36094(14) 0.5471(5) 0.45589(10) 0.0723(13) Uani 1 1 d . . . . .
C58 C 0.5104(2) 0.9118(7) 0.41064(18) 0.0589(18) Uani 1 1 d . . . . .
H58A H 0.5376 0.9479 0.4218 0.088 Uiso 1 1 calc R U . . .
H58B H 0.4900 0.9602 0.4165 0.088 Uiso 1 1 calc R U . . .
H58C H 0.5098 0.8190 0.4160 0.088 Uiso 1 1 calc R U . . .
C59 C 0.50131(19) 0.9245(6) 0.37639(17) 0.0472(15) Uani 1 1 d . . . . .
C60 C 0.4641(2) 0.8795(7) 0.35543(18) 0.0523(16) Uani 1 1 d . . . . .
H60A H 0.4450 0.8390 0.3631 0.063 Uiso 1 1 calc R U . . .
C61 C 0.4545(2) 0.8936(7) 0.32290(19) 0.0572(17) Uani 1 1 d . . . . .
H61A H 0.4288 0.8640 0.3091 0.069 Uiso 1 1 calc R U . . .
C62 C 0.4829(2) 0.9520(7) 0.31068(18) 0.0525(16) Uani 1 1 d . . . . .
H62A H 0.4769 0.9601 0.2889 0.063 Uiso 1 1 calc R U . . .
C63 C 0.5197(2) 0.9964(7) 0.33158(18) 0.0511(16) Uani 1 1 d . . . . .
H63A H 0.5391 1.0352 0.3239 0.061 Uiso 1 1 calc R U . . .
C64 C 0.52888(17) 0.9851(6) 0.36393(16) 0.0424(13) Uani 1 1 d . . . . .
H64A H 0.5540 1.0187 0.3776 0.051 Uiso 1 1 calc R U . . .
C65 C 0.0164(5) 0.5982(17) 0.5169(3) 0.131(6) Uani 1 1 d . . . . .
H65A H 0.0317 0.6710 0.5278 0.157 Uiso 1 1 calc R U . . .
C66 C -0.0251(4) 0.6113(15) 0.5061(3) 0.107(5) Uani 1 1 d . . . . .
C67 C -0.0472(11) 0.745(3) 0.5098(6) 0.152(13) Uani 0.5 1 d . . P B -1
H67A H -0.0285 0.7973 0.5266 0.228 Uiso 0.5 1 calc R U P B -1
H67B H -0.0549 0.7943 0.4903 0.228 Uiso 0.5 1 calc R U P B -1
H67C H -0.0717 0.7240 0.5148 0.228 Uiso 0.5 1 calc R U P B -1
C68 C -0.0397(5) 0.518(3) 0.4866(4) 0.214(13) Uani 1 1 d . . . . .
H68A H -0.0675 0.5235 0.4736 0.257 Uiso 1 1 calc R U . . .

loop_
_atom_site_aniso_label
_atom_site_aniso_U_11
_atom_site_aniso_U_22
_atom_site_aniso_U_33
_atom_site_aniso_U_23
_atom_site_aniso_U_13
_atom_site_aniso_U_12
Mo1 0.01665(16) 0.01773(16) 0.01919(16) -0.00034(13) 0.00710(12) 0.00371(13)
Cl1 0.0240(5) 0.0193(5) 0.0269(5) -0.0030(4) 0.0078(4) 0.0003(4)
Cl2 0.0199(4) 0.0203(5) 0.0260(5) 0.0000(4) 0.0096(4) 0.0010(4)
P1 0.0157(5) 0.0192(5) 0.0222(5) -0.0027(4) 0.0071(4) 0.0026(4)
P2 0.0262(5) 0.0218(5) 0.0196(5) 0.0004(4) 0.0071(4) 0.0059(4)
P3 0.0187(5) 0.0193(5) 0.0216(5) 0.0010(4) 0.0083(4) 0.0017(4)
P4 0.0176(5) 0.0221(5) 0.0230(5) -0.0020(4) 0.0072(4) 0.0041(4)
Ca1 0.0215(4) 0.0202(4) 0.0228(4) -0.0039(3) 0.0105(3) 0.0005(3)
N1 0.0193(16) 0.0172(17) 0.0241(17) -0.0014(14) 0.0085(14) 0.0014(13)
O1 0.0321(17) 0.0294(17) 0.0223(15) 0.0017(13) 0.0072(13) 0.0086(14)
O2 0.0200(16) 0.043(2) 0.043(2) -0.0048(17) 0.0077(15) 0.0099(15)
O3 0.033(4) 0.039(4) 0.058(5) -0.010(5) 0.031(4) -0.001(3)
O4 0.040(4) 0.029(4) 0.041(4) 0.003(3) 0.023(3) -0.002(3)
O3A 0.036(8) 0.032(6) 0.042(9) -0.005(8) 0.028(8) -0.005(6)
O4A 0.055(10) 0.024(7) 0.042(7) -0.002(5) 0.030(7) -0.005(6)
O5 0.042(2) 0.0326(18) 0.0209(15) 0.0048(14) 0.0093(14) 0.0122(16)
O6 0.059(2) 0.0276(18) 0.038(2) -0.0031(15) 0.0324(19) -0.0032(17)
O7 0.0273(15) 0.0222(15) 0.0237(15) -0.0043(12) 0.0122(13) 0.0025(12)
O9 0.0243(16) 0.040(2) 0.0342(18) -0.0160(16) 0.0111(14) -0.0049(15)
C1 0.022(2) 0.027(2) 0.028(2) 0.0006(18) 0.0118(17) 0.0002(18)
C2 0.022(2) 0.022(2) 0.031(2) 0.0007(18) 0.0119(18) -0.0010(17)
C3 0.028(2) 0.0186(19) 0.0212(19) 0.0020(16) 0.0102(17) 0.0035(16)
C4 0.031(2) 0.033(3) 0.026(2) -0.0002(19) 0.0144(19) -0.002(2)
C5 0.052(3) 0.032(3) 0.025(2) -0.001(2) 0.022(2) 0.001(2)
C6 0.054(3) 0.029(3) 0.022(2) -0.0037(19) 0.011(2) -0.003(2)
C7 0.034(3) 0.029(2) 0.029(2) 0.003(2) 0.004(2) -0.002(2)
C8 0.031(2) 0.024(2) 0.025(2) 0.0031(18) 0.0104(18) 0.0022(18)
C9 0.023(2) 0.028(2) 0.028(2) 0.0065(19) 0.0104(17) 0.0017(18)
C10 0.047(3) 0.032(3) 0.031(2) 0.005(2) 0.011(2) 0.001(2)
C11 0.056(4) 0.035(3) 0.038(3) 0.015(2) 0.003(3) 0.005(3)
C12 0.050(3) 0.024(3) 0.055(4) 0.016(2) 0.010(3) 0.005(2)
C13 0.032(3) 0.023(2) 0.049(3) 0.001(2) 0.012(2) 0.000(2)
C14 0.022(2) 0.028(2) 0.033(2) 0.0035(19) 0.0131(18) -0.0006(18)
C15 0.020(2) 0.027(2) 0.025(2) -0.0026(18) 0.0044(17) 0.0038(17)
C16 0.027(2) 0.031(2) 0.021(2) 0.0020(18) 0.0016(17) 0.0049(19)
C17 0.049(3) 0.024(2) 0.019(2) 0.0017(18) 0.010(2) 0.008(2)
C18 0.058(4) 0.025(2) 0.030(3) 0.004(2) 0.004(2) -0.001(2)
C19 0.101(6) 0.033(3) 0.028(3) -0.003(2) -0.001(3) 0.000(4)
C20 0.138(7) 0.025(3) 0.027(3) -0.003(2) 0.026(4) 0.010(4)
C21 0.101(6) 0.027(3) 0.040(3) 0.006(2) 0.039(4) 0.020(3)
C22 0.061(4) 0.028(3) 0.034(3) 0.002(2) 0.025(3) 0.012(2)
C23 0.030(2) 0.025(2) 0.023(2) 0.0044(17) 0.0076(18) 0.0055(18)
C24 0.032(2) 0.026(2) 0.025(2) 0.0015(18) 0.0081(19) 0.0087(19)
C25 0.045(3) 0.036(3) 0.031(2) 0.007(2) 0.018(2) 0.008(2)
C26 0.063(4) 0.028(3) 0.043(3) 0.006(2) 0.026(3) -0.001(3)
C27 0.067(4) 0.025(3) 0.040(3) -0.001(2) 0.017(3) 0.000(3)
C28 0.050(3) 0.026(2) 0.025(2) 0.0037(19) 0.012(2) 0.000(2)
C29 0.028(2) 0.026(2) 0.035(2) -0.001(2) 0.012(2) 0.0073(19)
C30 0.020(2) 0.040(3) 0.025(2) -0.0037(19) 0.0105(17) -0.0001(19)
C31 0.025(2) 0.052(3) 0.038(3) 0.011(2) 0.014(2) 0.003(2)
C32 0.032(3) 0.071(4) 0.036(3) 0.019(3) 0.011(2) 0.000(3)
C33 0.037(3) 0.096(6) 0.034(3) -0.005(3) 0.020(2) -0.012(3)
C34 0.043(3) 0.077(5) 0.071(5) -0.017(4) 0.042(3) 0.001(3)
C35 0.031(3) 0.050(3) 0.059(4) -0.004(3) 0.025(3) 0.009(3)
C36 0.0178(19) 0.037(3) 0.024(2) 0.0021(19) 0.0094(17) 0.0064(18)
C37 0.021(2) 0.035(3) 0.029(2) -0.0006(19) 0.0094(18) 0.0077(19)
C38 0.022(2) 0.042(3) 0.033(3) -0.005(2) 0.0067(19) 0.000(2)
C39 0.029(3) 0.057(4) 0.030(3) 0.003(2) 0.002(2) -0.001(2)
C40 0.032(3) 0.051(4) 0.037(3) 0.016(3) 0.005(2) 0.006(2)
C41 0.028(2) 0.036(3) 0.038(3) 0.005(2) 0.008(2) 0.001(2)
C42 0.0179(18) 0.0184(19) 0.030(2) -0.0051(17) 0.0085(16) 0.0024(15)
C43 0.0157(18) 0.0159(19) 0.033(2) -0.0030(16) 0.0106(16) 0.0009(14)
C44 0.036(2) 0.024(2) 0.030(2) -0.0004(18) 0.021(2) 0.0038(19)
C45 0.043(3) 0.030(2) 0.029(2) 0.002(2) 0.020(2) 0.004(2)
C46 0.052(3) 0.036(3) 0.029(2) 0.007(2) 0.008(2) 0.022(3)
C47 0.042(3) 0.046(3) 0.037(3) 0.000(3) -0.002(2) 0.021(3)
C48 0.021(3) 0.060(4) 0.093(5) -0.019(4) 0.015(3) 0.012(3)
C49 0.049(4) 0.036(3) 0.137(8) -0.003(4) 0.064(5) 0.001(3)
C50 0.060(11) 0.041(6) 0.088(19) -0.016(9) 0.060(12) -0.016(8)
C51 0.064(6) 0.030(5) 0.064(6) -0.001(4) 0.043(5) -0.012(4)
C50A 0.055(12) 0.048(11) 0.059(13) -0.032(10) 0.046(11) -0.023(9)
C51A 0.09(3) 0.11(4) 0.07(3) -0.07(3) 0.07(3) -0.08(3)
C52 0.090(5) 0.033(3) 0.031(3) 0.008(2) 0.022(3) -0.010(3)
C53 0.075(5) 0.053(4) 0.031(3) 0.015(3) 0.018(3) 0.021(3)
C54 0.031(2) 0.038(3) 0.030(2) -0.008(2) 0.000(2) 0.011(2)
C55 0.020(2) 0.024(2) 0.037(3) -0.0094(19) 0.0065(18) -0.0002(17)
S1 0.0377(6) 0.0222(5) 0.0219(5) -0.0050(4) 0.0125(5) 0.0009(5)
O8 0.062(3) 0.053(3) 0.032(2) -0.0171(19) 0.0002(19) 0.009(2)
C56 0.042(3) 0.027(2) 0.040(3) -0.005(2) 0.025(2) -0.002(2)
F1 0.058(2) 0.046(2) 0.055(2) -0.0017(17) 0.0176(18) 0.0202(18)
F2 0.077(3) 0.0426(19) 0.059(2) -0.0112(17) 0.050(2) 0.0019(18)
F3 0.072(3) 0.0280(17) 0.087(3) -0.0100(18) 0.054(2) -0.0102(17)
S2 0.0226(5) 0.0356(6) 0.0344(6) -0.0123(5) 0.0107(5) -0.0057(5)
O10 0.033(2) 0.064(3) 0.053(2) -0.017(2) 0.0203(19) -0.022(2)
O11 0.042(2) 0.034(2) 0.068(3) -0.015(2) 0.018(2) -0.0007(18)
C57 0.047(3) 0.066(4) 0.036(3) -0.008(3) 0.011(3) 0.002(3)
F4 0.072(3) 0.091(4) 0.063(3) 0.020(3) 0.018(2) 0.032(3)
F5 0.079(3) 0.131(5) 0.041(2) -0.033(3) -0.001(2) -0.011(3)
F6 0.078(3) 0.102(4) 0.053(2) -0.002(2) 0.043(2) -0.008(3)
C58 0.062(4) 0.051(4) 0.068(5) 0.004(3) 0.028(4) 0.019(3)
C59 0.044(3) 0.031(3) 0.071(4) 0.001(3) 0.025(3) 0.009(2)
C60 0.043(3) 0.040(3) 0.082(5) -0.012(3) 0.032(3) -0.010(3)
C61 0.044(3) 0.054(4) 0.073(5) -0.018(4) 0.020(3) -0.009(3)
C62 0.051(4) 0.044(4) 0.061(4) -0.001(3) 0.017(3) 0.005(3)
C63 0.043(3) 0.040(3) 0.072(5) 0.008(3) 0.022(3) 0.007(3)
C64 0.026(2) 0.035(3) 0.064(4) 0.006(3) 0.013(2) -0.001(2)
C65 0.136(12) 0.180(15) 0.078(7) 0.011(9) 0.040(8) -0.073(11)
C66 0.083(8) 0.157(12) 0.066(6) 0.029(7) 0.007(5) -0.043(8)
C67 0.26(4) 0.12(2) 0.12(2) 0.027(17) 0.13(2) 0.07(2)
C68 0.106(11) 0.44(4) 0.083(9) 0.022(16) 0.019(8) 0.119(18)

loop_
_atom_type_symbol
_atom_type_description
_atom_type_scat_dispersion_real
_atom_type_scat_dispersion_imag
_atom_type_scat_source
C C 0.0033 0.0016 'International Tables Vol C Tables 4.2.6.8 and 6.1.1.4'
H H 0.0000 0.0000 'International Tables Vol C Tables 4.2.6.8 and 6.1.1.4'
O O 0.0106 0.0060 'International Tables Vol C Tables 4.2.6.8 and 6.1.1.4'
F F 0.0171 0.0103 'International Tables Vol C Tables 4.2.6.8 and 6.1.1.4'
P P 0.1023 0.0942 'International Tables Vol C Tables 4.2.6.8 and 6.1.1.4'
S S 0.1246 0.1234 'International Tables Vol C Tables 4.2.6.8 and 6.1.1.4'
Cl Cl 0.1484 0.1585 'International Tables Vol C Tables 4.2.6.8 and 6.1.1.4'
Mo Mo -1.6832 0.6857 'International Tables Vol C Tables 4.2.6.8 and 6.1.1.4'
Ca Ca 0.2262 0.3064 'International Tables Vol C Tables 4.2.6.8 and 6.1.1.4'
N N 0.0061 0.0033 'International Tables Vol C Tables 4.2.6.8 and 6.1.1.4'

loop_
_geom_angle_atom_site_label_1
_geom_angle_atom_site_label_2
_geom_angle_atom_site_label_3
_geom_angle
_geom_angle_site_symmetry_1
_geom_angle_site_symmetry_3
Cl2 Mo1 P1 91.69(4) . .
Cl2 Mo1 Cl1 177.17(4) . .
P1 Mo1 Cl1 85.86(4) . .
Cl2 Mo1 P3 95.73(4) . .
P1 Mo1 P3 78.45(4) . .
Cl1 Mo1 P3 85.17(4) . .
Cl2 Mo1 P2 95.68(4) . .
P1 Mo1 P2 79.70(4) . .
Cl1 Mo1 P2 82.50(4) . .
P3 Mo1 P2 155.59(4) . .
Cl2 Mo1 P4 90.96(4) . .
P1 Mo1 P4 176.21(4) . .
Cl1 Mo1 P4 91.56(4) . .
P3 Mo1 P4 98.58(4) . .
P2 Mo1 P4 102.74(4) . .
C42 P1 C15 104.3(2) . .
C42 P1 C1 103.7(2) . .
C15 P1 C1 109.0(2) . .
C42 P1 Mo1 117.56(14) . .
C15 P1 Mo1 108.94(15) . .
C1 P1 Mo1 112.85(15) . .
C17 P2 C23 101.9(2) . .
C17 P2 C16 104.8(2) . .
C23 P2 C16 99.7(2) . .
C17 P2 Mo1 115.34(16) . .
C23 P2 Mo1 125.16(16) . .
C16 P2 Mo1 107.40(15) . .
C3 P3 C9 101.3(2) . .
C3 P3 C2 105.1(2) . .
C9 P3 C2 99.1(2) . .
C3 P3 Mo1 116.93(14) . .
C9 P3 Mo1 126.72(15) . .
C2 P3 Mo1 104.63(15) . .
C29 P4 C36 103.8(2) . .
C29 P4 C30 101.2(2) . .
C36 P4 C30 100.0(2) . .
C29 P4 Mo1 113.48(16) . .
C36 P4 Mo1 114.66(14) . .
C30 P4 Mo1 121.27(16) . .
O9 Ca1 O2 101.72(13) . .
O9 Ca1 O3 82.1(2) . .
O2 Ca1 O3 65.8(3) . .
O9 Ca1 O5 109.66(13) . .
O2 Ca1 O5 148.54(12) . .
O3 Ca1 O5 115.7(3) . .
O9 Ca1 O1 88.45(12) . .
O2 Ca1 O1 62.94(12) . .
O3 Ca1 O1 124.5(3) . .
O5 Ca1 O1 118.98(12) . .
O9 Ca1 O6 151.29(13) . .
O2 Ca1 O6 76.66(13) . .
O3 Ca1 O6 71.0(2) . .
O5 Ca1 O6 74.79(12) . .
O1 Ca1 O6 114.81(12) . .
O9 Ca1 O3A 73.1(4) . .
O2 Ca1 O3A 58.4(4) . .
O5 Ca1 O3A 129.1(4) . .
O1 Ca1 O3A 111.9(4) . .
O6 Ca1 O3A 82.3(4) . .
O9 Ca1 O4 77.8(2) . .
O2 Ca1 O4 129.5(2) . .
O3 Ca1 O4 64.1(3) . .
O5 Ca1 O4 58.18(19) . .
O1 Ca1 O4 162.9(2) . .
O6 Ca1 O4 81.4(2) . .
O9 Ca1 O7 154.40(12) . .
O2 Ca1 O7 78.96(11) . .
O3 Ca1 O7 120.1(2) . .
O5 Ca1 O7 73.78(11) . .
O1 Ca1 O7 68.86(10) . .
O6 Ca1 O7 54.19(11) . .
O3A Ca1 O7 125.5(4) . .
O4 Ca1 O7 121.8(2) . .
O9 Ca1 O4A 84.8(4) . .
O2 Ca1 O4A 116.2(5) . .
O5 Ca1 O4A 65.9(4) . .
O1 Ca1 O4A 172.8(4) . .
O6 Ca1 O4A 71.0(4) . .
O3A Ca1 O4A 63.8(5) . .
O7 Ca1 O4A 118.2(3) . .
O9 Ca1 N1 78.49(11) . .
O2 Ca1 N1 128.33(12) . .
O3 Ca1 N1 158.0(2) . .
O5 Ca1 N1 62.57(11) . .
O1 Ca1 N1 65.42(11) . .
O6 Ca1 N1 125.42(12) . .
O3A Ca1 N1 151.5(4) . .
O4 Ca1 N1 101.5(2) . .
O7 Ca1 N1 81.23(10) . .
O4A Ca1 N1 115.3(5) . .
C55 N1 C44 109.4(4) . .
C55 N1 C43 111.6(3) . .
C44 N1 C43 111.1(3) . .
C55 N1 Ca1 103.9(2) . .
C44 N1 Ca1 110.3(3) . .
C43 N1 Ca1 110.4(2) . .
C45 O1 C46 109.8(4) . .
C45 O1 Ca1 115.1(3) . .
C46 O1 Ca1 114.6(3) . .
C47 O2 C48 111.2(5) . .
C47 O2 Ca1 121.1(3) . .
C48 O2 Ca1 119.4(4) . .
C50 O3 C49 117.1(11) . .
C50 O3 Ca1 119.6(9) . .
C49 O3 Ca1 113.0(5) . .
C51 O4 C52 112.4(7) . .
C51 O4 Ca1 111.8(6) . .
C52 O4 Ca1 111.5(5) . .
C49 O3A C50A 110.3(12) . .
C49 O3A Ca1 109.6(9) . .
C50A O3A Ca1 113.6(12) . .
C51A O4A C52 120(2) . .
C51A O4A Ca1 117(2) . .
C52 O4A Ca1 109.6(8) . .
C53 O5 C54 111.2(4) . .
C53 O5 Ca1 123.0(4) . .
C54 O5 Ca1 122.7(3) . .
S1 O6 Ca1 97.70(17) . .
S1 O7 Ca1 96.11(16) . .
S2 O9 Ca1 171.7(2) . .
C2 C1 P1 111.3(3) . .
C2 C1 H1A 109.4 . .
P1 C1 H1A 109.4 . .
C2 C1 H1B 109.4 . .
P1 C1 H1B 109.4 . .
H1A C1 H1B 108.0 . .
C1 C2 P3 113.7(3) . .
C1 C2 H2A 108.8 . .
P3 C2 H2A 108.8 . .
C1 C2 H2B 108.8 . .
P3 C2 H2B 108.8 . .
H2A C2 H2B 107.7 . .
C8 C3 C4 118.2(4) . .
C8 C3 P3 118.2(3) . .
C4 C3 P3 123.4(4) . .
C5 C4 C3 120.6(5) . .
C5 C4 H4A 119.7 . .
C3 C4 H4A 119.7 . .
C6 C5 C4 120.3(5) . .
C6 C5 H5A 119.8 . .
C4 C5 H5A 119.8 . .
C7 C6 C5 119.7(5) . .
C7 C6 H6A 120.2 . .
C5 C6 H6A 120.2 . .
C6 C7 C8 120.3(5) . .
C6 C7 H7A 119.9 . .
C8 C7 H7A 119.9 . .
C7 C8 C3 120.8(5) . .
C7 C8 H8A 119.6 . .
C3 C8 H8A 119.6 . .
C14 C9 C10 118.2(5) . .
C14 C9 P3 118.7(4) . .
C10 C9 P3 123.1(4) . .
C11 C10 C9 120.2(5) . .
C11 C10 H10A 119.9 . .
C9 C10 H10A 119.9 . .
C12 C11 C10 120.3(5) . .
C12 C11 H11A 119.8 . .
C10 C11 H11A 119.8 . .
C11 C12 C13 120.0(5) . .
C11 C12 H12A 120.0 . .
C13 C12 H12A 120.0 . .
C14 C13 C12 119.9(5) . .
C14 C13 H13A 120.0 . .
C12 C13 H13A 120.0 . .
C13 C14 C9 121.3(5) . .
C13 C14 H14A 119.4 . .
C9 C14 H14A 119.4 . .
C16 C15 P1 106.5(3) . .
C16 C15 H15A 110.4 . .
P1 C15 H15A 110.4 . .
C16 C15 H15B 110.4 . .
P1 C15 H15B 110.4 . .
H15A C15 H15B 108.6 . .
C15 C16 P2 112.7(3) . .
C15 C16 H16A 109.0 . .
P2 C16 H16A 109.0 . .
C15 C16 H16B 109.0 . .
P2 C16 H16B 109.0 . .
H16A C16 H16B 107.8 . .
C18 C17 C22 119.8(5) . .
C18 C17 P2 123.8(4) . .
C22 C17 P2 116.4(4) . .
C17 C18 C19 119.3(6) . .
C17 C18 H18A 120.4 . .
C19 C18 H18A 120.4 . .
C20 C19 C18 120.4(7) . .
C20 C19 H19A 119.8 . .
C18 C19 H19A 119.8 . .
C19 C20 C21 120.9(6) . .
C19 C20 H20A 119.5 . .
C21 C20 H20A 119.5 . .
C22 C21 C20 118.9(6) . .
C22 C21 H21A 120.5 . .
C20 C21 H21A 120.5 . .
C21 C22 C17 120.6(6) . .
C21 C22 H22A 119.7 . .
C17 C22 H22A 119.7 . .
C28 C23 C24 118.7(5) . .
C28 C23 P2 118.2(4) . .
C24 C23 P2 123.0(4) . .
C25 C24 C23 120.1(5) . .
C25 C24 H24A 120.0 . .
C23 C24 H24A 120.0 . .
C26 C25 C24 120.6(5) . .
C26 C25 H25A 119.7 . .
C24 C25 H25A 119.7 . .
C25 C26 C27 120.2(5) . .
C25 C26 H26A 119.9 . .
C27 C26 H26A 119.9 . .
C28 C27 C26 119.6(5) . .
C28 C27 H27A 120.2 . .
C26 C27 H27A 120.2 . .
C27 C28 C23 120.8(5) . .
C27 C28 H28A 119.6 . .
C23 C28 H28A 119.6 . .
P4 C29 H29A 109.5 . .
P4 C29 H29B 109.5 . .
H29A C29 H29B 109.5 . .
P4 C29 H29C 109.5 . .
H29A C29 H29C 109.5 . .
H29B C29 H29C 109.5 . .
C31 C30 C35 118.6(5) . .
C31 C30 P4 120.1(4) . .
C35 C30 P4 121.3(4) . .
C30 C31 C32 120.7(5) . .
C30 C31 H31A 119.6 . .
C32 C31 H31A 119.6 . .
C33 C32 C31 120.1(6) . .
C33 C32 H32A 120.0 . .
C31 C32 H32A 120.0 . .
C32 C33 C34 120.3(6) . .
C32 C33 H33A 119.9 . .
C34 C33 H33A 119.9 . .
C33 C34 C35 120.2(6) . .
C33 C34 H34A 119.9 . .
C35 C34 H34A 119.9 . .
C34 C35 C30 120.0(6) . .
C34 C35 H35A 120.0 . .
C30 C35 H35A 120.0 . .
C37 C36 C41 118.9(4) . .
C37 C36 P4 118.4(4) . .
C41 C36 P4 122.6(4) . .
C36 C37 C38 120.2(5) . .
C36 C37 H37A 119.9 . .
C38 C37 H37A 119.9 . .
C39 C38 C37 120.8(5) . .
C39 C38 H38A 119.6 . .
C37 C38 H38A 119.6 . .
C38 C39 C40 119.5(5) . .
C38 C39 H39A 120.3 . .
C40 C39 H39A 120.3 . .
C39 C40 C41 120.5(5) . .
C39 C40 H40A 119.7 . .
C41 C40 H40A 119.7 . .
C36 C41 C40 120.0(5) . .
C36 C41 H41A 120.0 . .
C40 C41 H41A 120.0 . .
C43 C42 P1 114.9(3) . .
C43 C42 H42A 108.5 . .
P1 C42 H42A 108.5 . .
C43 C42 H42B 108.5 . .
P1 C42 H42B 108.5 . .
H42A C42 H42B 107.5 . .
N1 C43 C42 115.4(3) . .
N1 C43 H43A 108.4 . .
C42 C43 H43A 108.4 . .
N1 C43 H43B 108.4 . .
C42 C43 H43B 108.4 . .
H43A C43 H43B 107.5 . .
N1 C44 C45 111.9(4) . .
N1 C44 H44A 109.2 . .
C45 C44 H44A 109.2 . .
N1 C44 H44B 109.2 . .
C45 C44 H44B 109.2 . .
H44A C44 H44B 107.9 . .
O1 C45 C44 107.7(4) . .
O1 C45 H45A 110.2 . .
C44 C45 H45A 110.2 . .
O1 C45 H45B 110.2 . .
C44 C45 H45B 110.2 . .
H45A C45 H45B 108.5 . .
O1 C46 C47 107.1(5) . .
O1 C46 H46A 110.3 . .
C47 C46 H46A 110.3 . .
O1 C46 H46B 110.3 . .
C47 C46 H46B 110.3 . .
H46A C46 H46B 108.5 . .
O2 C47 C46 108.0(4) . .
O2 C47 H47A 110.1 . .
C46 C47 H47A 110.1 . .
O2 C47 H47B 110.1 . .
C46 C47 H47B 110.1 . .
H47A C47 H47B 108.4 . .
O2 C48 C49 109.0(5) . .
O2 C48 H48A 109.9 . .
C49 C48 H48A 109.9 . .
O2 C48 H48B 109.9 . .
C49 C48 H48B 109.9 . .
H48A C48 H48B 108.3 . .
O3A C49 C48 93.5(9) . .
C48 C49 O3 114.4(7) . .
C48 C49 H49A 108.7 . .
O3 C49 H49A 108.7 . .
C48 C49 H49B 108.7 . .
O3 C49 H49B 108.7 . .
H49A C49 H49B 107.6 . .
O3 C50 C51 107.1(15) . .
O3 C50 H50A 110.3 . .
C51 C50 H50A 110.3 . .
O3 C50 H50B 110.3 . .
C51 C50 H50B 110.3 . .
H50A C50 H50B 108.5 . .
O4 C51 C50 111.4(11) . .
O4 C51 H51A 109.3 . .
C50 C51 H51A 109.3 . .
O4 C51 H51B 109.3 . .
C50 C51 H51B 109.3 . .
H51A C51 H51B 108.0 . .
O3A C50A C51A 110(3) . .
O3A C50A H50C 109.6 . .
C51A C50A H50C 109.6 . .
O3A C50A H50D 109.6 . .
C51A C50A H50D 109.6 . .
H50C C50A H50D 108.1 . .
O4A C51A C50A 107(3) . .
O4A C51A H51C 110.3 . .
C50A C51A H51C 110.3 . .
O4A C51A H51D 110.3 . .
C50A C51A H51D 110.3 . .
H51C C51A H51D 108.5 . .
O4 C52 C53 100.2(6) . .
O4A C52 C53 121.7(8) . .
O4 C52 H52A 111.7 . .
C53 C52 H52A 111.7 . .
O4 C52 H52B 111.7 . .
C53 C52 H52B 111.7 . .
H52A C52 H52B 109.5 . .
O5 C53 C52 109.0(5) . .
O5 C53 H53A 109.9 . .
C52 C53 H53A 109.9 . .
O5 C53 H53B 109.9 . .
C52 C53 H53B 109.9 . .
H53A C53 H53B 108.3 . .
O5 C54 C55 108.6(4) . .
O5 C54 H54A 110.0 . .
C55 C54 H54A 110.0 . .
O5 C54 H54B 110.0 . .
C55 C54 H54B 110.0 . .
H54A C54 H54B 108.3 . .
N1 C55 C54 112.3(4) . .
N1 C55 H55A 109.1 . .
C54 C55 H55A 109.1 . .
N1 C55 H55B 109.1 . .
C54 C55 H55B 109.1 . .
H55A C55 H55B 107.9 . .
O8 S1 O6 117.0(3) . .
O8 S1 O7 117.0(2) . .
O6 S1 O7 109.9(2) . .
O8 S1 C56 102.3(3) . .
O6 S1 C56 104.6(2) . .
O7 S1 C56 104.0(2) . .
F3 C56 F1 107.9(5) . .
F3 C56 F2 107.9(4) . .
F1 C56 F2 107.2(4) . .
F3 C56 S1 111.2(4) . .
F1 C56 S1 111.8(4) . .
F2 C56 S1 110.7(4) . .
O10 S2 O11 116.5(3) . .
O10 S2 O9 114.5(2) . .
O11 S2 O9 114.4(2) . .
O10 S2 C57 104.5(3) . .
O11 S2 C57 103.2(3) . .
O9 S2 C57 101.0(3) . .
F5 C57 F6 107.2(5) . .
F5 C57 F4 107.0(6) . .
F6 C57 F4 108.2(6) . .
F5 C57 S2 111.6(5) . .
F6 C57 S2 111.0(5) . .
F4 C57 S2 111.5(4) . .
C59 C58 H58A 109.5 . .
C59 C58 H58B 109.5 . .
H58A C58 H58B 109.5 . .
C59 C58 H58C 109.5 . .
H58A C58 H58C 109.5 . .
H58B C58 H58C 109.5 . .
C60 C59 C64 117.7(7) . .
C60 C59 C58 120.2(6) . .
C64 C59 C58 122.1(6) . .
C59 C60 C61 121.0(6) . .
C59 C60 H60A 119.5 . .
C61 C60 H60A 119.5 . .
C60 C61 C62 120.7(6) . .
C60 C61 H61A 119.7 . .
C62 C61 H61A 119.7 . .
C63 C62 C61 118.0(7) . .
C63 C62 H62A 121.0 . .
C61 C62 H62A 121.0 . .
C62 C63 C64 121.4(6) . .
C62 C63 H63A 119.3 . .
C64 C63 H63A 119.3 . .
C63 C64 C59 121.2(6) . .
C63 C64 H64A 119.4 . .
C59 C64 H64A 119.4 . .
C66 C65 C68 126.5(16) . 5_566
C66 C65 H65A 116.7 . .
C68 C65 H65A 116.7 5_566 .
C68 C66 C65 107.3(16) . .
C68 C66 C67 127.8(18) . .
C65 C66 C67 122.3(19) . .
C66 C67 H67A 109.5 . .
C66 C67 H67B 109.5 . .
H67A C67 H67B 109.5 . .
C66 C67 H67C 109.5 . .
H67A C67 H67C 109.5 . .
H67B C67 H67C 109.5 . .
C66 C68 C65 124.6(15) . 5_566
C66 C68 H68A 117.7 . .
C65 C68 H68A 117.7 5_566 .

loop_
_geom_bond_atom_site_label_1
_geom_bond_atom_site_label_2
_geom_bond_distance
_geom_bond_site_symmetry_2
Mo1 Cl2 2.4142(11) .
Mo1 P1 2.4215(11) .
Mo1 Cl1 2.4554(11) .
Mo1 P3 2.4737(11) .
Mo1 P2 2.5097(12) .
Mo1 P4 2.5229(11) .
P1 C42 1.827(4) .
P1 C15 1.841(4) .
P1 C1 1.850(5) .
P2 C17 1.823(5) .
P2 C23 1.839(5) .
P2 C16 1.873(5) .
P3 C3 1.816(5) .
P3 C9 1.834(5) .
P3 C2 1.849(4) .
P4 C29 1.826(5) .
P4 C36 1.833(5) .
P4 C30 1.834(5) .
Ca1 O9 2.315(4) .
Ca1 O2 2.532(4) .
Ca1 O3 2.533(8) .
Ca1 O5 2.559(3) .
Ca1 O1 2.569(3) .
Ca1 O6 2.577(4) .
Ca1 O3A 2.604(17) .
Ca1 O4 2.604(7) .
Ca1 O7 2.613(3) .
Ca1 O4A 2.634(15) .
Ca1 N1 2.704(4) .
N1 C55 1.477(6) .
N1 C44 1.477(6) .
N1 C43 1.478(5) .
O1 C45 1.423(6) .
O1 C46 1.442(6) .
O2 C47 1.416(7) .
O2 C48 1.435(7) .
O3 C50 1.42(2) .
O3 C49 1.456(11) .
O4 C51 1.423(11) .
O4 C52 1.452(10) .
O3A C49 1.452(18) .
O3A C50A 1.46(3) .
O4A C51A 1.41(4) .
O4A C52 1.460(19) .
O5 C53 1.417(7) .
O5 C54 1.433(6) .
O6 S1 1.443(4) .
O7 S1 1.444(3) .
O9 S2 1.448(4) .
C1 C2 1.540(6) .
C1 H1A 0.9700 .
C1 H1B 0.9700 .
C2 H2A 0.9700 .
C2 H2B 0.9700 .
C3 C8 1.392(6) .
C3 C4 1.397(6) .
C4 C5 1.383(7) .
C4 H4A 0.9300 .
C5 C6 1.381(8) .
C5 H5A 0.9300 .
C6 C7 1.379(8) .
C6 H6A 0.9300 .
C7 C8 1.384(7) .
C7 H7A 0.9300 .
C8 H8A 0.9300 .
C9 C14 1.396(7) .
C9 C10 1.396(7) .
C10 C11 1.393(7) .
C10 H10A 0.9300 .
C11 C12 1.376(9) .
C11 H11A 0.9300 .
C12 C13 1.383(8) .
C12 H12A 0.9300 .
C13 C14 1.377(7) .
C13 H13A 0.9300 .
C14 H14A 0.9300 .
C15 C16 1.525(7) .
C15 H15A 0.9700 .
C15 H15B 0.9700 .
C16 H16A 0.9700 .
C16 H16B 0.9700 .
C17 C18 1.388(8) .
C17 C22 1.395(7) .
C18 C19 1.391(8) .
C18 H18A 0.9300 .
C19 C20 1.365(11) .
C19 H19A 0.9300 .
C20 C21 1.394(11) .
C20 H20A 0.9300 .
C21 C22 1.379(8) .
C21 H21A 0.9300 .
C22 H22A 0.9300 .
C23 C28 1.390(7) .
C23 C24 1.403(6) .
C24 C25 1.389(7) .
C24 H24A 0.9300 .
C25 C26 1.362(8) .
C25 H25A 0.9300 .
C26 C27 1.399(8) .
C26 H26A 0.9300 .
C27 C28 1.385(8) .
C27 H27A 0.9300 .
C28 H28A 0.9300 .
C29 H29A 0.9600 .
C29 H29B 0.9600 .
C29 H29C 0.9600 .
C30 C31 1.377(8) .
C30 C35 1.398(7) .
C31 C32 1.394(7) .
C31 H31A 0.9300 .
C32 C33 1.359(9) .
C32 H32A 0.9300 .
C33 C34 1.374(11) .
C33 H33A 0.9300 .
C34 C35 1.388(9) .
C34 H34A 0.9300 .
C35 H35A 0.9300 .
C36 C37 1.383(7) .
C36 C41 1.390(7) .
C37 C38 1.391(7) .
C37 H37A 0.9300 .
C38 C39 1.366(8) .
C38 H38A 0.9300 .
C39 C40 1.376(9) .
C39 H39A 0.9300 .
C40 C41 1.392(7) .
C40 H40A 0.9300 .
C41 H41A 0.9300 .
C42 C43 1.538(5) .
C42 H42A 0.9700 .
C42 H42B 0.9700 .
C43 H43A 0.9700 .
C43 H43B 0.9700 .
C44 C45 1.504(7) .
C44 H44A 0.9700 .
C44 H44B 0.9700 .
C45 H45A 0.9700 .
C45 H45B 0.9700 .
C46 C47 1.492(9) .
C46 H46A 0.9700 .
C46 H46B 0.9700 .
C47 H47A 0.9700 .
C47 H47B 0.9700 .
C48 C49 1.456(11) .
C48 H48A 0.9700 .
C48 H48B 0.9700 .
C49 H49A 0.9700 .
C49 H49B 0.9700 .
C50 C51 1.47(2) .
C50 H50A 0.9700 .
C50 H50B 0.9700 .
C51 H51A 0.9700 .
C51 H51B 0.9700 .
C50A C51A 1.50(5) .
C50A H50C 0.9700 .
C50A H50D 0.9700 .
C51A H51C 0.9700 .
C51A H51D 0.9700 .
C52 C53 1.471(10) .
C52 H52A 0.9700 .
C52 H52B 0.9700 .
C53 H53A 0.9700 .
C53 H53B 0.9700 .
C54 C55 1.495(7) .
C54 H54A 0.9700 .
C54 H54B 0.9700 .
C55 H55A 0.9700 .
C55 H55B 0.9700 .
S1 O8 1.422(4) .
S1 C56 1.831(5) .
C56 F3 1.317(6) .
C56 F1 1.321(7) .
C56 F2 1.333(6) .
S2 O10 1.429(4) .
S2 O11 1.438(4) .
S2 C57 1.812(7) .
C57 F5 1.322(8) .
C57 F6 1.323(8) .
C57 F4 1.332(8) .
C58 C59 1.465(10) .
C58 H58A 0.9600 .
C58 H58B 0.9600 .
C58 H58C 0.9600 .
C59 C60 1.373(9) .
C59 C64 1.390(8) .
C60 C61 1.389(10) .
C60 H60A 0.9300 .
C61 C62 1.399(10) .
C61 H61A 0.9300 .
C62 C63 1.358(9) .
C62 H62A 0.9300 .
C63 C64 1.381(9) .
C63 H63A 0.9300 .
C64 H64A 0.9300 .
C65 C66 1.338(18) .
C65 C68 1.44(2) 5_566
C65 H65A 0.9300 .
C66 C68 1.26(3) .
C66 C67 1.57(3) .
C67 H67A 0.9600 .
C67 H67B 0.9600 .
C67 H67C 0.9600 .
C68 C65 1.44(2) 5_566
C68 H68A 0.9300 .
